data_2224621
loop_
_publ_author_name
'Briggs, Jonathan B.'
'Jazdzyk, Mika\"el D.'
'Miller, Glen P.'

_publ_section_title
;
 2,3-Bis(bromomethyl)-1,4-diphenylbenzene
;
_journal_coeditor_code FL2275
_journal_issue 1
_journal_name_full 'Acta Crystallographica Section E'
_journal_page_first o12
_journal_paper_doi 10.1107/S1600536809050764
_journal_volume 66
_journal_year 2010
_chemical_formula_iupac 'C20 H16 Br2'
_chemical_formula_moiety 'C20 H16 Br2'
_chemical_formula_sum 'C20 H16 Br2'
_chemical_formula_weight 416.15
_chemical_name_systematic
;
2,3-Bis(bromomethyl)-1,4-diphenylbenzene
;
_space_group_IT_number 14
_symmetry_cell_setting monoclinic
_symmetry_space_group_name_Hall '-P 2ybc'
_symmetry_space_group_name_H-M 'P 1 21/c 1'
_atom_sites_solution_hydrogens geom
_atom_sites_solution_primary direct
_atom_sites_solution_secondary difmap
_audit_creation_method SHELXL-97
_cell_angle_alpha 90.00
_cell_angle_beta 102.393(4)
_cell_angle_gamma 90.00
_cell_formula_units_Z 4
_cell_length_a 8.8589(10)
_cell_length_b 11.5859(13)
_cell_length_c 16.655(2)
_cell_measurement_reflns_used 4281
_cell_measurement_temperature 296(2)
_cell_measurement_theta_max 24.72
_cell_measurement_theta_min 2.35
_cell_volume 1669.6(3)
_computing_cell_refinement 'SAINT (Bruker, 2007)'
_computing_data_collection 'GIS (Bruker, 2007)'
_computing_data_reduction 'SAINT (Bruker, 2007)'
_computing_molecular_graphics 'SHELXTL (Sheldrick, 2008)'
_computing_publication_material 'SHELXTL (Sheldrick, 2008)'
_computing_structure_refinement 'SHELXL97 (Sheldrick, 2008)'
_computing_structure_solution 'SHELXS97 (Sheldrick, 2008)'
_diffrn_ambient_temperature 296(2)
_diffrn_measured_fraction_theta_full 0.996
_diffrn_measured_fraction_theta_max 0.996
_diffrn_measurement_device_type 'Bruker SMART X2S'
_diffrn_measurement_method '\w scans'
_diffrn_radiation_monochromator 'doubly curved silicon crystal'
_diffrn_radiation_source 'micro-focus sealed tube'
_diffrn_radiation_type MoK\a
_diffrn_radiation_wavelength 0.71073
_diffrn_reflns_av_R_equivalents 0.0334
_diffrn_reflns_av_sigmaI/netI 0.0314
_diffrn_reflns_limit_h_max 10
_diffrn_reflns_limit_h_min -9
_diffrn_reflns_limit_k_max 13
_diffrn_reflns_limit_k_min -12
_diffrn_reflns_limit_l_max 18
_diffrn_reflns_limit_l_min -19
_diffrn_reflns_number 10674
_diffrn_reflns_theta_full 25.06
_diffrn_reflns_theta_max 25.06
_diffrn_reflns_theta_min 2.16
_exptl_absorpt_coefficient_mu 4.849
_exptl_absorpt_correction_T_max 0.7936
_exptl_absorpt_correction_T_min 0.1954
_exptl_absorpt_correction_type multi-scan
_exptl_absorpt_process_details '(SADABS; Bruker, 2007)'
_exptl_crystal_colour colourless
_exptl_crystal_density_diffrn 1.656
_exptl_crystal_density_method 'not measured'
_exptl_crystal_description plate
_exptl_crystal_F_000 824
_exptl_crystal_size_max 0.50
_exptl_crystal_size_mid 0.50
_exptl_crystal_size_min 0.05
_refine_diff_density_max 0.476
_refine_diff_density_min -0.839
_refine_ls_extinction_method none
_refine_ls_goodness_of_fit_ref 0.900
_refine_ls_hydrogen_treatment constr
_refine_ls_matrix_type full
_refine_ls_number_parameters 199
_refine_ls_number_reflns 2955
_refine_ls_number_restraints 0
_refine_ls_restrained_S_all 0.900
_refine_ls_R_factor_all 0.0462
_refine_ls_R_factor_gt 0.0307
_refine_ls_shift/su_max 0.000
_refine_ls_shift/su_mean 0.000
_refine_ls_structure_factor_coef Fsqd
_refine_ls_weighting_details 'calc w=1/[\s^2^(Fo^2^)+(0.1000P)^2^+0.0000P] where P=(Fo^2^+2Fc^2^)/3'
_refine_ls_weighting_scheme calc
_refine_ls_wR_factor_gt 0.0916
_refine_ls_wR_factor_ref 0.1173
_reflns_number_gt 2395
_reflns_number_total 2955
_reflns_threshold_expression I>2sigma(I)
_cod_data_source_file fl2275.cif
_cod_data_source_block I
_cod_original_sg_symbol_H-M 'P 21/c'
_cod_database_code 2224621
_cod_database_fobs_code 2224621

loop_
_symmetry_equiv_pos_as_xyz
'x, y, z'
'-x, y+1/2, -z+1/2'
'-x, -y, -z'
'x, -y-1/2, z-1/2'

loop_
_atom_site_type_symbol
_atom_site_label
_atom_site_fract_x
_atom_site_fract_y
_atom_site_fract_z
_atom_site_U_iso_or_equiv
_atom_site_adp_type
_atom_site_calc_flag
_atom_site_refinement_flags
_atom_site_occupancy
_atom_site_disorder_assembly
_atom_site_disorder_group
C C1 0.7911(4) 0.0211(3) 0.11822(18) 0.0261(7) Uani d . 1 . .
C C2 0.6744(3) 0.1014(3) 0.12258(18) 0.0251(7) Uani d . 1 . .
C C3 0.6754(3) 0.2110(3) 0.08567(18) 0.0251(7) Uani d . 1 . .
C C4 0.7904(4) 0.2404(3) 0.04258(19) 0.0269(7) Uani d . 1 . .
C C5 0.9077(4) 0.1602(3) 0.04184(19) 0.0296(7) Uani d . 1 . .
H H5 0.9868 0.1787 0.0153 0.035 Uiso calc R 1 . .
C C6 0.9090(4) 0.0545(3) 0.0793(2) 0.0292(7) Uani d . 1 . .
H H6 0.9903 0.0039 0.0788 0.035 Uiso calc R 1 . .
C C7 0.7963(4) -0.0981(3) 0.15312(19) 0.0298(7) Uani d . 1 . .
C C8 0.9294(4) -0.1362(3) 0.2071(2) 0.0408(9) Uani d . 1 . .
H H8 1.0137 -0.0869 0.2219 0.049 Uiso calc R 1 . .
C C9 0.9371(5) -0.2470(4) 0.2389(3) 0.0522(11) Uani d . 1 . .
H H9 1.0268 -0.2716 0.2747 0.063 Uiso calc R 1 . .
C C10 0.8145(5) -0.3204(3) 0.2184(3) 0.0533(11) Uani d . 1 . .
H H10 0.8195 -0.3940 0.2410 0.064 Uiso calc R 1 . .
C C11 0.6828(5) -0.2845(3) 0.1635(3) 0.0530(11) Uani d . 1 . .
H H11 0.5999 -0.3348 0.1483 0.064 Uiso calc R 1 . .
C C12 0.6736(4) -0.1744(3) 0.1314(2) 0.0419(9) Uani d . 1 . .
H H12 0.5843 -0.1511 0.0947 0.050 Uiso calc R 1 . .
C C13 0.7925(4) 0.3495(3) -0.0039(2) 0.0312(7) Uani d . 1 . .
C C14 0.7961(4) 0.4578(3) 0.0321(2) 0.0380(8) Uani d . 1 . .
H H14 0.7928 0.4636 0.0874 0.046 Uiso calc R 1 . .
C C15 0.8044(5) 0.5578(4) -0.0128(3) 0.0512(11) Uani d . 1 . .
H H15 0.8063 0.6294 0.0125 0.061 Uiso calc R 1 . .
C C16 0.8098(5) 0.5512(4) -0.0940(3) 0.0532(11) Uani d . 1 . .
H H16 0.8150 0.6181 -0.1241 0.064 Uiso calc R 1 . .
C C17 0.8075(5) 0.4442(4) -0.1311(3) 0.0562(12) Uani d . 1 . .
H H17 0.8118 0.4392 -0.1863 0.067 Uiso calc R 1 . .
C C18 0.7989(4) 0.3441(4) -0.0863(2) 0.0429(9) Uani d . 1 . .
H H18 0.7974 0.2726 -0.1119 0.051 Uiso calc R 1 . .
C C19 0.5527(4) 0.0732(3) 0.16939(19) 0.0300(7) Uani d . 1 . .
H H19A 0.5369 0.1395 0.2022 0.036 Uiso calc R 1 . .
H H19B 0.5883 0.0097 0.2066 0.036 Uiso calc R 1 . .
C C20 0.5528(4) 0.2970(3) 0.0926(2) 0.0333(8) Uani d . 1 . .
H H20A 0.4540 0.2581 0.0866 0.040 Uiso calc R 1 . .
H H20B 0.5441 0.3538 0.0491 0.040 Uiso calc R 1 . .
Br Br19 0.35394(4) 0.03039(4) 0.09650(2) 0.04810(18) Uani d . 1 . .
Br Br20 0.60479(5) 0.37511(4) 0.20073(3) 0.05089(18) Uani d . 1 . .

loop_
_atom_site_aniso_label
_atom_site_aniso_U_11
_atom_site_aniso_U_22
_atom_site_aniso_U_33
_atom_site_aniso_U_12
_atom_site_aniso_U_13
_atom_site_aniso_U_23
C1 0.0308(17) 0.0256(18) 0.0219(15) -0.0022(13) 0.0056(13) -0.0038(12)
C2 0.0217(15) 0.0319(19) 0.0210(14) -0.0010(13) 0.0028(12) -0.0052(13)
C3 0.0240(15) 0.0283(18) 0.0218(15) 0.0003(13) 0.0027(12) -0.0034(12)
C4 0.0296(17) 0.0271(18) 0.0241(15) -0.0016(13) 0.0057(12) -0.0037(13)
C5 0.0287(16) 0.0316(19) 0.0311(17) -0.0014(14) 0.0126(13) -0.0036(14)
C6 0.0271(16) 0.0308(18) 0.0319(17) 0.0046(13) 0.0110(13) -0.0033(14)
C7 0.0372(18) 0.0271(18) 0.0269(16) 0.0037(14) 0.0111(14) -0.0048(13)
C8 0.046(2) 0.037(2) 0.038(2) 0.0043(17) 0.0047(16) 0.0014(16)
C9 0.069(3) 0.041(2) 0.044(2) 0.014(2) 0.0068(19) 0.0061(18)
C10 0.081(3) 0.027(2) 0.056(3) 0.010(2) 0.025(2) 0.0103(19)
C11 0.064(3) 0.029(2) 0.070(3) -0.0084(19) 0.023(2) -0.0034(19)
C12 0.044(2) 0.034(2) 0.047(2) -0.0011(17) 0.0089(17) 0.0009(17)
C13 0.0262(16) 0.038(2) 0.0300(17) 0.0017(14) 0.0061(13) 0.0065(14)
C14 0.040(2) 0.033(2) 0.044(2) 0.0044(15) 0.0148(16) 0.0038(16)
C15 0.046(2) 0.036(2) 0.076(3) 0.0051(18) 0.023(2) 0.011(2)
C16 0.043(2) 0.054(3) 0.064(3) 0.0082(19) 0.015(2) 0.030(2)
C17 0.051(3) 0.080(4) 0.036(2) -0.001(2) 0.0060(18) 0.025(2)
C18 0.047(2) 0.048(2) 0.0323(19) -0.0016(18) 0.0066(16) 0.0047(17)
C19 0.0283(16) 0.0346(19) 0.0274(16) -0.0030(14) 0.0068(13) -0.0023(14)
C20 0.0291(17) 0.033(2) 0.0388(18) 0.0063(14) 0.0089(14) 0.0034(15)
Br19 0.0284(2) 0.0633(3) 0.0510(3) -0.00986(16) 0.00496(17) -0.00181(18)
Br20 0.0586(3) 0.0429(3) 0.0588(3) 0.00343(18) 0.0298(2) -0.01598(18)

loop_
_atom_type_symbol
_atom_type_description
_atom_type_scat_dispersion_real
_atom_type_scat_dispersion_imag
_atom_type_scat_source
C C 0.0033 0.0016 'International Tables Vol C Tables 4.2.6.8 and 6.1.1.4'
H H 0.0000 0.0000 'International Tables Vol C Tables 4.2.6.8 and 6.1.1.4'
Br Br -0.2901 2.4595 'International Tables Vol C Tables 4.2.6.8 and 6.1.1.4'

loop_
_geom_angle_atom_site_label_1
_geom_angle_atom_site_label_2
_geom_angle_atom_site_label_3
_geom_angle_site_symmetry_1
_geom_angle_site_symmetry_3
_geom_angle
_geom_angle_publ_flag
C6 C1 C2 . . 118.2(3) ?
C6 C1 C7 . . 118.2(3) ?
C2 C1 C7 . . 123.6(3) ?
C1 C2 C3 . . 120.0(3) ?
C1 C2 C19 . . 120.2(3) ?
C3 C2 C19 . . 119.7(3) ?
C2 C3 C4 . . 120.8(3) ?
C2 C3 C20 . . 119.5(3) ?
C4 C3 C20 . . 119.7(3) ?
C3 C4 C5 . . 117.6(3) ?
C3 C4 C13 . . 124.3(3) ?
C5 C4 C13 . . 118.0(3) ?
C6 C5 C4 . . 121.6(3) ?
C6 C5 H5 . . 119.2 ?
C4 C5 H5 . . 119.2 ?
C5 C6 C1 . . 121.6(3) ?
C5 C6 H6 . . 119.2 ?
C1 C6 H6 . . 119.2 ?
C8 C7 C12 . . 118.3(3) ?
C8 C7 C1 . . 119.6(3) ?
C12 C7 C1 . . 122.0(3) ?
C7 C8 C9 . . 120.4(4) ?
C7 C8 H8 . . 119.8 ?
C9 C8 H8 . . 119.8 ?
C10 C9 C8 . . 120.7(4) ?
C10 C9 H9 . . 119.6 ?
C8 C9 H9 . . 119.6 ?
C9 C10 C11 . . 119.4(4) ?
C9 C10 H10 . . 120.3 ?
C11 C10 H10 . . 120.3 ?
C10 C11 C12 . . 120.4(4) ?
C10 C11 H11 . . 119.8 ?
C12 C11 H11 . . 119.8 ?
C7 C12 C11 . . 120.7(4) ?
C7 C12 H12 . . 119.7 ?
C11 C12 H12 . . 119.7 ?
C14 C13 C18 . . 117.8(3) ?
C14 C13 C4 . . 123.1(3) ?
C18 C13 C4 . . 119.0(3) ?
C13 C14 C15 . . 121.3(4) ?
C13 C14 H14 . . 119.4 ?
C15 C14 H14 . . 119.4 ?
C16 C15 C14 . . 120.3(4) ?
C16 C15 H15 . . 119.9 ?
C14 C15 H15 . . 119.9 ?
C15 C16 C17 . . 119.5(4) ?
C15 C16 H16 . . 120.2 ?
C17 C16 H16 . . 120.2 ?
C18 C17 C16 . . 120.3(4) ?
C18 C17 H17 . . 119.8 ?
C16 C17 H17 . . 119.8 ?
C17 C18 C13 . . 120.8(4) ?
C17 C18 H18 . . 119.6 ?
C13 C18 H18 . . 119.6 ?
C2 C19 Br19 . . 112.4(2) ?
C2 C19 H19A . . 109.1 ?
Br19 C19 H19A . . 109.1 ?
C2 C19 H19B . . 109.1 ?
Br19 C19 H19B . . 109.1 ?
H19A C19 H19B . . 107.8 ?
C3 C20 Br20 . . 110.1(2) ?
C3 C20 H20A . . 109.6 ?
Br20 C20 H20A . . 109.6 ?
C3 C20 H20B . . 109.6 ?
Br20 C20 H20B . . 109.6 ?
H20A C20 H20B . . 108.2 ?

loop_
_geom_bond_atom_site_label_1
_geom_bond_atom_site_label_2
_geom_bond_site_symmetry_2
_geom_bond_distance
_geom_bond_publ_flag
C1 C6 . 1.397(5) ?
C1 C2 . 1.403(5) ?
C1 C7 . 1.496(5) ?
C2 C3 . 1.412(4) ?
C2 C19 . 1.496(5) ?
C3 C4 . 1.408(4) ?
C3 C20 . 1.497(4) ?
C4 C5 . 1.396(5) ?
C4 C13 . 1.485(5) ?
C5 C6 . 1.373(5) ?
C5 H5 . 0.9300 ?
C6 H6 . 0.9300 ?
C7 C8 . 1.392(5) ?
C7 C12 . 1.387(5) ?
C8 C9 . 1.385(5) ?
C8 H8 . 0.9300 ?
C9 C10 . 1.364(6) ?
C9 H9 . 0.9300 ?
C10 C11 . 1.382(6) ?
C10 H10 . 0.9300 ?
C11 C12 . 1.378(5) ?
C11 H11 . 0.9300 ?
C12 H12 . 0.9300 ?
C13 C14 . 1.388(5) ?
C13 C18 . 1.387(5) ?
C14 C15 . 1.389(5) ?
C14 H14 . 0.9300 ?
C15 C16 . 1.366(6) ?
C15 H15 . 0.9300 ?
C16 C17 . 1.384(6) ?
C16 H16 . 0.9300 ?
C17 C18 . 1.390(6) ?
C17 H17 . 0.9300 ?
C18 H18 . 0.9300 ?
C19 Br19 . 1.976(3) ?
C19 H19A . 0.9700 ?
C19 H19B . 0.9700 ?
C20 Br20 . 1.979(3) ?
C20 H20A . 0.9700 ?
C20 H20B . 0.9700 ?

loop_
_geom_hbond_atom_site_label_D
_geom_hbond_atom_site_label_H
_geom_hbond_atom_site_label_A
_geom_hbond_site_symmetry_A
_geom_hbond_distance_DH
_geom_hbond_distance_HA
_geom_hbond_distance_DA
_geom_hbond_angle_DHA
C12 H12 Br19 . 0.93 2.93 3.644(4) 134
C20 H20A Br19 . 0.97 2.80 3.563(4) 136
C14 H14 Br20 . 0.93 2.96 3.704(4) 139
C19 H19A Br20 . 0.97 2.80 3.552(4) 135
C19 H19B Br20 2_645 0.97 2.98 3.632(4) 126

loop_
_geom_torsion_atom_site_label_1
_geom_torsion_atom_site_label_2
_geom_torsion_atom_site_label_3
_geom_torsion_atom_site_label_4
_geom_torsion_site_symmetry_1
_geom_torsion_site_symmetry_2
_geom_torsion_site_symmetry_3
_geom_torsion_site_symmetry_4
_geom_torsion
_geom_torsion_publ_flag
C6 C1 C2 C3 . . . . 2.2(4) ?
C7 C1 C2 C3 . . . . -178.0(3) ?
C6 C1 C2 C19 . . . . -175.1(3) ?
C7 C1 C2 C19 . . . . 4.8(4) ?
C1 C2 C3 C4 . . . . 1.5(4) ?
C19 C2 C3 C4 . . . . 178.8(3) ?
C1 C2 C3 C20 . . . . -178.4(3) ?
C19 C2 C3 C20 . . . . -1.1(4) ?
C2 C3 C4 C5 . . . . -3.6(4) ?
C20 C3 C4 C5 . . . . 176.3(3) ?
C2 C3 C4 C13 . . . . 174.6(3) ?
C20 C3 C4 C13 . . . . -5.5(5) ?
C3 C4 C5 C6 . . . . 2.1(4) ?
C13 C4 C5 C6 . . . . -176.2(3) ?
C4 C5 C6 C1 . . . . 1.6(5) ?
C2 C1 C6 C5 . . . . -3.7(5) ?
C7 C1 C6 C5 . . . . 176.4(3) ?
C6 C1 C7 C8 . . . . 53.1(4) ?
C2 C1 C7 C8 . . . . -126.8(3) ?
C6 C1 C7 C12 . . . . -124.8(4) ?
C2 C1 C7 C12 . . . . 55.3(4) ?
C12 C7 C8 C9 . . . . -1.0(5) ?
C1 C7 C8 C9 . . . . -179.0(3) ?
C7 C8 C9 C10 . . . . -0.3(6) ?
C8 C9 C10 C11 . . . . 1.6(6) ?
C9 C10 C11 C12 . . . . -1.6(6) ?
C8 C7 C12 C11 . . . . 1.0(5) ?
C1 C7 C12 C11 . . . . 178.9(3) ?
C10 C11 C12 C7 . . . . 0.2(6) ?
C3 C4 C13 C14 . . . . 58.9(4) ?
C5 C4 C13 C14 . . . . -122.9(4) ?
C3 C4 C13 C18 . . . . -124.3(3) ?
C5 C4 C13 C18 . . . . 53.9(4) ?
C18 C13 C14 C15 . . . . 0.5(5) ?
C4 C13 C14 C15 . . . . 177.3(3) ?
C13 C14 C15 C16 . . . . -0.2(6) ?
C14 C15 C16 C17 . . . . -0.2(6) ?
C15 C16 C17 C18 . . . . 0.4(6) ?
C16 C17 C18 C13 . . . . 0.0(6) ?
C14 C13 C18 C17 . . . . -0.4(5) ?
C4 C13 C18 C17 . . . . -177.3(3) ?
C1 C2 C19 Br19 . . . . -103.0(3) ?
C3 C2 C19 Br19 . . . . 79.7(3) ?
C2 C3 C20 Br20 . . . . 80.7(3) ?
C4 C3 C20 Br20 . . . . -99.2(3) ?

loop_
_cod_related_entry_id
_cod_related_entry_database
_cod_related_entry_code
1 ChemSpider 10820871
